data_1574696
loop_
_publ_author_name
'Li, Kai'
'Li, Zhi-Gang'
'Gong, Yong-Ji'
'Chen, Yong-Qiang'
'Li, Wei'

_publ_section_title
;
 Luminescent 3D chiral hybrid metal-halide perovskites for piezoelectric
 energy harvesting and ultrasound detection.
;
_journal_issue 16
_journal_name_full 'Materials horizons'
_journal_page_first 6183
_journal_page_last 6188
_journal_paper_doi 10.1039/d5mh00550g
_journal_volume 12
_journal_year 2025
_chemical_formula_moiety '4(I0.75 Rb0.25), 2(C7)'
_chemical_formula_sum 'C14 I3 Rb'
_chemical_formula_weight 634.41
_space_group_crystal_system cubic
_space_group_IT_number 221
_space_group_name_Hall '-P 4 2 3'
_space_group_name_H-M_alt 'P m -3 m'
_audit_creation_date 2025-01-08
_audit_creation_method
;
Olex2 1.5
(compiled 2024.02.16 svn.r378c4104 for OlexSys, GUI svn.r6928)
;
_audit_update_record
;
2025-03-26 deposited with the CCDC.	2025-05-20 downloaded from the CCDC.
;
_cell_angle_alpha 90
_cell_angle_beta 90
_cell_angle_gamma 90
_cell_formula_units_Z 1
_cell_length_a 7.3138(7)
_cell_length_b 7.3138(7)
_cell_length_c 7.3138(7)
_cell_measurement_reflns_used 277
_cell_measurement_temperature 464.99(15)
_cell_measurement_theta_max 67.5700
_cell_measurement_theta_min 8.5220
_cell_volume 391.23(6)
_computing_cell_refinement 'CrysAlisPro 1.171.39.33c (Rigaku OD, 2017)'
_computing_data_collection 'CrysAlisPro 1.171.39.33c (Rigaku OD, 2017)'
_computing_data_reduction 'CrysAlisPro 1.171.39.33c (Rigaku OD, 2017)'
_computing_molecular_graphics 'Olex2 1.5 (Dolomanov et al., 2009)'
_computing_publication_material 'Olex2 1.5 (Dolomanov et al., 2009)'
_computing_structure_refinement 'ShelXL (Sheldrick, 2015)'
_computing_structure_solution 'SHELXT 2014/5 (Sheldrick, 2014)'
_diffrn_ambient_environment air
_diffrn_ambient_temperature 464.99(15)
_diffrn_detector 'CCD plate'
_diffrn_measured_fraction_theta_full 1.000
_diffrn_measured_fraction_theta_max 0.991
_diffrn_measurement_details
;
List of Runs (angles in degrees, time in seconds):

  # Type    Start    End  Width  t~exp~   \w     \q     \k     \f   Frames
#--------------------------------------------------------------------------
  1  \w     40.00  65.00   0.50    0.50    --    0.00  57.00-150.00   50
  2  \w     -7.00  22.00   0.50    0.50    --    0.00  57.00-150.00   58
  3  \w     75.00 111.00   0.50    0.74    --   98.20 -61.00-180.00   72
  4  \w     10.00  65.00   0.50    0.74    --   98.20 -61.00-180.00  110
  5  \w     63.00 125.00   0.50    0.74    --   98.20 -61.00  30.00  124
;
_diffrn_measurement_device 'four-circle diffractometer'
_diffrn_measurement_device_type 'XtaLAB AFC12 (RINC): Kappa single'
_diffrn_measurement_method '\w scans'
_diffrn_orient_matrix_type 'CrysAlisPro convention (1999,Acta A55,543-557)'
_diffrn_orient_matrix_UB_11 0.1203323000
_diffrn_orient_matrix_UB_12 -0.1317696000
_diffrn_orient_matrix_UB_13 -0.1120468000
_diffrn_orient_matrix_UB_21 0.1021125000
_diffrn_orient_matrix_UB_22 0.1642278000
_diffrn_orient_matrix_UB_23 -0.0831415000
_diffrn_orient_matrix_UB_31 0.1394348000
_diffrn_orient_matrix_UB_32 -0.0068872000
_diffrn_orient_matrix_UB_33 0.1578253000
_diffrn_radiation_monochromator mirror
_diffrn_radiation_probe x-ray
_diffrn_radiation_type CuK\a
_diffrn_radiation_wavelength 1.54184
_diffrn_reflns_av_R_equivalents 0.0239
_diffrn_reflns_av_unetI/netI 0.0257
_diffrn_reflns_Laue_measured_fraction_full 1.000
_diffrn_reflns_Laue_measured_fraction_max 0.991
_diffrn_reflns_limit_h_max 8
_diffrn_reflns_limit_h_min -5
_diffrn_reflns_limit_k_max 7
_diffrn_reflns_limit_k_min -6
_diffrn_reflns_limit_l_max 9
_diffrn_reflns_limit_l_min -4
_diffrn_reflns_number 543
_diffrn_reflns_point_group_measured_fraction_full 1.000
_diffrn_reflns_point_group_measured_fraction_max 0.991
_diffrn_reflns_theta_full 67.684
_diffrn_reflns_theta_max 72.650
_diffrn_reflns_theta_min 6.051
_diffrn_source 'Rotating-anode X-ray tube (dual wavelength)'
_diffrn_source_type 'Rigaku (Cu) X-ray DW Source'
_exptl_absorpt_coefficient_mu 50.651
_exptl_absorpt_correction_T_max 1.00000
_exptl_absorpt_correction_T_min 0.29135
_exptl_absorpt_correction_type multi-scan
_exptl_absorpt_process_details
;
CrysAlisPro 1.171.39.33c (Rigaku Oxford Diffraction, 2017)
Empirical absorption correction using spherical harmonics,
 implemented in SCALE3 ABSPACK scaling algorithm.
;
_exptl_crystal_colour light-yellow
_exptl_crystal_density_diffrn 2.692
_exptl_crystal_description block
_exptl_crystal_F_000 280
_refine_diff_density_max 0.309
_refine_diff_density_min -1.241
_refine_diff_density_rms 0.180
_refine_ls_extinction_method none
_refine_ls_goodness_of_fit_ref 1.218
_refine_ls_hydrogen_treatment undef
_refine_ls_matrix_type full
_refine_ls_number_parameters 10
_refine_ls_number_reflns 110
_refine_ls_number_restraints 0
_refine_ls_restrained_S_all 1.218
_refine_ls_R_factor_all 0.0499
_refine_ls_R_factor_gt 0.0480
_refine_ls_shift/su_max 0.000
_refine_ls_shift/su_mean 0.000
_refine_ls_structure_factor_coef Fsqd
_refine_ls_weighting_details 'w=1/[\s^2^(Fo^2^)+(0.0785P)^2^+0.0747P] where P=(Fo^2^+2Fc^2^)/3'
_refine_ls_weighting_scheme calc
_refine_ls_wR_factor_gt 0.1254
_refine_ls_wR_factor_ref 0.1282
_reflns_Friedel_coverage 0.000
_reflns_number_gt 95
_reflns_number_total 110
_reflns_threshold_expression 'I > 2\s(I)'
_cod_data_source_file d5mh00550g2.cif
_cod_data_source_block r-3ap-rbi3-465
_cod_depositor_comments 'Adding full bibliography for 1574696--1574699.cif.'
_cod_original_cell_volume 391.22(11)
_cod_database_code 1574696
_shelx_shelxl_version_number 2016/6
_shelx_space_group_comment
;
The symmetry employed for this shelxl refinement is uniquely defined
by the following loop, which should always be used as a source of
symmetry information in preference to the above space-group names.
They are only intended as comments.
;
_reflns_odcompleteness_completeness 100.00
_reflns_odcompleteness_iscentric 1
_reflns_odcompleteness_theta 66.97
_olex2_refinement_description
;
;
_olex2_submission_special_instructions 'No special instructions were received'
_oxdiff_exptl_absorpt_empirical_details
;
Empirical correction (ABSPACK) includes:
- Absorption correction using spherical harmonics
- Frame scaling
;
_oxdiff_exptl_absorpt_empirical_full_max 2.047
_oxdiff_exptl_absorpt_empirical_full_min 0.623

loop_
_space_group_symop_operation_xyz
'x, y, z'
'-x, -y, z'
'-x, y, -z'
'x, -y, -z'
'z, x, y'
'z, -x, -y'
'-z, -x, y'
'-z, x, -y'
'y, z, x'
'-y, z, -x'
'y, -z, -x'
'-y, -z, x'
'y, x, -z'
'-y, -x, -z'
'y, -x, z'
'-y, x, z'
'x, z, -y'
'-x, z, y'
'-x, -z, -y'
'x, -z, y'
'z, y, -x'
'z, -y, x'
'-z, y, x'
'-z, -y, -x'
'-x, -y, -z'
'x, y, -z'
'x, -y, z'
'-x, y, z'
'-z, -x, -y'
'-z, x, y'
'z, x, -y'
'z, -x, y'
'-y, -z, -x'
'y, -z, x'
'-y, z, x'
'y, z, -x'
'-y, -x, z'
'y, x, z'
'-y, x, -z'
'y, -x, -z'
'-x, -z, y'
'x, -z, -y'
'x, z, y'
'-x, z, -y'
'-z, -y, x'
'-z, y, -x'
'z, -y, -x'
'z, y, x'

loop_
_atom_site_label
_atom_site_type_symbol
_atom_site_fract_x
_atom_site_fract_y
_atom_site_fract_z
_atom_site_U_iso_or_equiv
_atom_site_adp_type
_atom_site_occupancy
_atom_site_site_symmetry_order
_atom_site_calc_flag
_atom_site_refinement_flags_posn
_atom_site_refinement_flags_adp
_atom_site_refinement_flags_occupancy
_atom_site_disorder_assembly
_atom_site_disorder_group
I1 I 1.000000 0.500000 0.500000 0.1334(11) Uani 1 16 d S T P . .
Rb1 Rb 0.500000 0.500000 0.500000 0.0765(9) Uani 1 48 d S T P . .
C1 C 1.000000 0.320(12) 0.000000 0.37(5) Uani 1 8 d S T P . .
C2 C 1.113(4) 0.113(4) 0.113(4) 0.32(2) Uani 1 6 d S T P . .

loop_
_atom_site_aniso_label
_atom_site_aniso_U_11
_atom_site_aniso_U_22
_atom_site_aniso_U_33
_atom_site_aniso_U_23
_atom_site_aniso_U_13
_atom_site_aniso_U_12
I1 0.0716(10) 0.1643(14) 0.1643(14) 0.000 0.000 0.000
Rb1 0.0765(9) 0.0765(9) 0.0765(9) 0.000 0.000 0.000
C1 0.24(3) 0.62(17) 0.24(3) 0.000 0.000 0.000
C2 0.32(2) 0.32(2) 0.32(2) -0.053(17) -0.053(17) -0.053(17)

loop_
_atom_type_symbol
_atom_type_description
_atom_type_scat_dispersion_real
_atom_type_scat_dispersion_imag
_atom_type_scat_source
C C 0.0181 0.0091 'International Tables Vol C Tables 4.2.6.8 and 6.1.1.4'
I I -0.3257 6.8362 'International Tables Vol C Tables 4.2.6.8 and 6.1.1.4'
Rb Rb -0.4688 1.6079 'International Tables Vol C Tables 4.2.6.8 and 6.1.1.4'

loop_
_geom_angle_atom_site_label_1
_geom_angle_atom_site_label_2
_geom_angle_atom_site_label_3
_geom_angle
_geom_angle_site_symmetry_1
_geom_angle_site_symmetry_3
_geom_angle_publ_flag
Rb1 I1 Rb1 180.0 1_655 . ?
I1 Rb1 I1 90.0 1_455 5 ?
I1 Rb1 I1 90.0 1_455 5_545 ?
I1 Rb1 I1 90.0 . 5 ?
I1 Rb1 I1 90.0 . 5_545 ?
I1 Rb1 I1 90.0 1_455 9_554 ?
I1 Rb1 I1 180.0 5_545 5 ?
I1 Rb1 I1 90.0 9 . ?
I1 Rb1 I1 90.0 9 5_545 ?
I1 Rb1 I1 180.0 9 9_554 ?
I1 Rb1 I1 90.0 5_545 9_554 ?
I1 Rb1 I1 90.0 9 1_455 ?
I1 Rb1 I1 90.0 9 5 ?
I1 Rb1 I1 90.0 5 9_554 ?
I1 Rb1 I1 180.0 . 1_455 ?
I1 Rb1 I1 90.0 . 9_554 ?
C2 C1 C2 51(4) 3_755 28_755 ?
C2 C1 C2 75(6) 28_755 26 ?
C2 C1 C2 75(6) 3_755 . ?
C2 C1 C2 51(4) 26 . ?
C2 C1 C2 51(4) 3_755 26 ?
C2 C1 C2 51(4) 28_755 . ?
C1 C2 C1 119.8(4) . 5_645 ?
C1 C2 C1 119.8(4) . 9_654 ?
C1 C2 C1 119.8(4) 9_654 5_645 ?
C2 C2 C1 142(3) 26 5_645 ?
C2 C2 C1 64.4(18) 27 9_654 ?
C2 C2 C1 142(3) 27 . ?
C2 C2 C1 64.4(18) 28_755 . ?
C2 C2 C1 142(3) 28_755 9_654 ?
C2 C2 C1 64.4(18) 26 9_654 ?
C2 C2 C1 64.4(18) 28_755 5_645 ?
C2 C2 C1 64.4(18) 26 . ?
C2 C2 C1 64.4(18) 27 5_645 ?
C2 C2 C2 89.999(2) 28_755 27 ?
C2 C2 C2 89.999(2) 28_755 26 ?
C2 C2 C2 89.999(1) 27 26 ?

loop_
_geom_bond_atom_site_label_1
_geom_bond_atom_site_label_2
_geom_bond_distance
_geom_bond_site_symmetry_2
_geom_bond_publ_flag
I1 Rb1 3.6569(3) 1_655 ?
I1 Rb1 3.6569(3) . ?
C1 C2 1.91(7) 26 ?
C1 C2 1.91(7) 28_755 ?
C1 C2 1.91(7) . ?
C1 C2 1.91(7) 3_755 ?
C2 C2 1.65(6) 28_755 ?
C2 C2 1.65(6) 27 ?
C2 C2 1.65(6) 26 ?
